data_6000158
loop_
_publ_author_name
'Stegen, H.'
'Jacobs, H.'

_publ_section_title
;
 Synthesis and crystal structure of a cesium oxo nitrido
 monotungstate(VI), Cs-7[WN1.5O2.5](2)
;
_journal_name_full 'Zeitschrift Fur Anorganische Und Allgemeine Chemie'
_journal_page_first 536
_journal_page_last 539
_journal_paper_doi 10.1002/(SICI)1521-3749(200002)626:2<536::AID-ZAAC536>3.0.CO;2-2
_journal_volume 626
_journal_year 2000
_chemical_formula_sum 'Cs7 N3 O5 W2'
_space_group_name_H-M_alt 'P 1 21/c 1'
_cell_angle_alpha 90.000
_cell_angle_beta 91.050
_cell_angle_gamma 90.000
_cell_length_a 6.7660
_cell_length_b 11.2050
_cell_length_c 22.2990
_cell_volume 1690.27
_cod_database_code 6000158

loop_
_atom_site_label
_atom_site_fract_x
_atom_site_fract_y
_atom_site_fract_z
? ? ? ?
